data_2100558
loop_
_publ_author_name
'C. D. Antoniadis'
'A. J. Blake'
'S. K. Hadjikakou'
'N. Hadjiliadis'
'P. Hubberstey'
'M. Schr\"oder'
'C. Wilson'

_publ_section_title
;
 Structural characterization of selenium and selenium-diiodine
 analogues of the antithyroid drug 6-<i>n</i>-propyl-2-thiouracil and
 its alkyl derivatives
;
_journal_coeditor_code SO5003
_journal_date_accepted 2006-03-29
_journal_date_recd_electronic 2006-03-08
_journal_issue 4
_journal_name_full 'Acta Crystallographica Section B'
_journal_page_first 580
_journal_page_last 591
_journal_paper_category FA
_journal_paper_doi 10.1107/S0108768106011426
_journal_volume 62
_journal_year 2006
_chemical_formula_moiety 'C24 H26 N8 O4 Se2, 2(H2 O)'
_chemical_formula_sum 'C24 H30 N8 O6 Se2'
_chemical_formula_weight 684.48
_chemical_name_systematic ?
_space_group_IT_number 2
_symmetry_cell_setting triclinic
_symmetry_space_group_name_Hall '-P 1'
_symmetry_space_group_name_H-M 'P -1'
_atom_sites_solution_hydrogens geom
_atom_sites_solution_primary direct
_atom_sites_solution_secondary difmap
_audit_creation_method 'enCIFer editing of SHELXL97 CIF output'
_cell_angle_alpha 83.490(3)
_cell_angle_beta 84.431(3)
_cell_angle_gamma 89.353(3)
_cell_formula_units_Z 1
_cell_length_a 4.8330(2)
_cell_length_b 9.7970(5)
_cell_length_c 14.1796(8)
_cell_measurement_reflns_used 2951
_cell_measurement_temperature 120(2)
_cell_measurement_theta_max 27.5
_cell_measurement_theta_min 2.9
_cell_volume 663.91(6)
_computing_cell_refinement 'DIRAX (Duisenberg, 1992)'
_computing_data_collection 'COLLECT (Hooft, 1998)'
_computing_data_reduction 'HKL (Otwinowski & Minor, 1997)'
_computing_molecular_graphics 'PLATON (Spek, 2003)'
_computing_publication_material 'enCIFer (Allen et al., 2004); PLATON'
_computing_structure_refinement 'SHELXL97 (Sheldrick, 1997)'
_computing_structure_solution 'SIR92 (Altomare et al., 1994)'
_diffrn_ambient_temperature 120(2)
_diffrn_measured_fraction_theta_full 0.995
_diffrn_measured_fraction_theta_max 0.980
_diffrn_measurement_device_type 'Bruker Nonius kappaCCD area detector'
_diffrn_measurement_method 'omega and phi'
_diffrn_radiation_source 'FR591 rotating anode'
_diffrn_radiation_type MoK\a
_diffrn_radiation_wavelength 0.71073
_diffrn_reflns_av_R_equivalents 0.060
_diffrn_reflns_av_sigmaI/netI 0.091
_diffrn_reflns_limit_h_max 6
_diffrn_reflns_limit_h_min -6
_diffrn_reflns_limit_k_max 12
_diffrn_reflns_limit_k_min -12
_diffrn_reflns_limit_l_max 18
_diffrn_reflns_limit_l_min -18
_diffrn_reflns_number 13298
_diffrn_reflns_theta_full 27.50
_diffrn_reflns_theta_max 27.71
_diffrn_reflns_theta_min 3.38
_diffrn_standards_decay_% 0
_diffrn_standards_number 0
_exptl_absorpt_coefficient_mu 2.842
_exptl_absorpt_correction_T_max 1.000
_exptl_absorpt_correction_T_min 0.679
_exptl_absorpt_correction_type multi-scan
_exptl_absorpt_process_details '(SADABS; Bruker, 2003)'
_exptl_crystal_colour orange
_exptl_crystal_density_diffrn 1.712
_exptl_crystal_density_method 'not measured'
_exptl_crystal_description needle
_exptl_crystal_F_000 346
_exptl_crystal_size_max 0.20
_exptl_crystal_size_mid 0.04
_exptl_crystal_size_min 0.03
_refine_diff_density_max 3.35
_refine_diff_density_min -2.06
_refine_ls_extinction_method none
_refine_ls_goodness_of_fit_ref 1.04
_refine_ls_hydrogen_treatment 'riding model'
_refine_ls_matrix_type full
_refine_ls_number_parameters 182
_refine_ls_number_reflns 13281
_refine_ls_number_restraints 0
_refine_ls_restrained_S_all 1.04
_refine_ls_R_factor_all 0.0939
_refine_ls_R_factor_gt 0.0840
_refine_ls_shift/su_max 0.001
_refine_ls_shift/su_mean 0.000
_refine_ls_structure_factor_coef Fsqd
_refine_ls_weighting_details 'calc w=1/[\s^2^(Fo^2^)+(0.098P)^2^+8.436P] where P=(Fo^2^+2Fc^2^)/3'
_refine_ls_weighting_scheme calc
_refine_ls_wR_factor_gt 0.214
_refine_ls_wR_factor_ref 0.221
_reflns_number_gt 12058
_reflns_number_total 13281
_reflns_threshold_expression >2sigma(I)
_cod_data_source_file so5003.cif
_cod_data_source_block 9
_cod_depositor_comments
;
 Marking attached hydrogen atoms.

 Antanas Vaitkus,
 2017-11-23

The following automatic conversions were performed:

'_atom_sites_solution_hydrogens' value 'placed geometrically' was
changed to 'geom'.

Automatic conversion script
Id: cif_fix_values 6452 2018-10-05 10:23:21Z andrius 
;
_cod_database_code 2100558

loop_
_symmetry_equiv_pos_as_xyz
'x, y, z'
'-x, -y, -z'

loop_
_atom_site_type_symbol
_atom_site_label
_atom_site_fract_x
_atom_site_fract_y
_atom_site_fract_z
_atom_site_U_iso_or_equiv
_atom_site_adp_type
_atom_site_calc_flag
_atom_site_refinement_flags
_atom_site_occupancy
_atom_site_attached_hydrogens
N N1 0.6706(7) 0.1491(4) 0.6086(3) 0.0261(8) Uani d . 1 0
C C2 0.7861(8) 0.1716(4) 0.5228(3) 0.0213(9) Uani d . 1 0
Se Se2 0.64806(8) 0.05982(4) 0.43430(3) 0.01942(13) Uani d . 1 0
N N3 0.9985(7) 0.2698(4) 0.4937(3) 0.0237(8) Uani d . 1 0
C C4 1.0998(8) 0.3449(4) 0.5642(3) 0.0228(8) Uani d . 1 0
O O4 1.2814(7) 0.4333(4) 0.5408(2) 0.0368(8) Uani d . 1 0
C C5 0.9727(8) 0.3122(5) 0.6585(3) 0.0264(9) Uani d . 1 0
H H5A 1.0339 0.3578 0.7084 0.032 Uiso calc R 1 0
C C6 0.7679(8) 0.2185(4) 0.6795(3) 0.0250(9) Uani d . 1 0
C C7 0.6138(9) 0.1823(5) 0.7756(3) 0.0296(10) Uani d . 1 0
H H7A 0.5975 0.0810 0.7879 0.035 Uiso calc R 1 0
H H7B 0.4233 0.2203 0.7747 0.035 Uiso calc R 1 0
C C8 0.7477(10) 0.2343(5) 0.8576(3) 0.0360(11) Uani d . 1 0
H H8A 0.6346 0.2063 0.9177 0.054 Uiso calc R 1 0
H H8B 0.7601 0.3347 0.8473 0.054 Uiso calc R 1 0
H H8C 0.9347 0.1953 0.8605 0.054 Uiso calc R 1 0
N N11 0.9880(7) 0.2203(4) 0.3389(3) 0.0267(8) Uani d . 1 0
C C12 1.1022(9) 0.2925(5) 0.3959(3) 0.0258(9) Uani d . 1 0
N N13 1.3078(7) 0.3826(4) 0.3670(3) 0.0281(8) Uani d . 1 0
H H13A 1.3749 0.4291 0.4093 0.034 Uiso calc R 1 0
C C14 1.4195(9) 0.4051(4) 0.2715(3) 0.0230(9) Uani d . 1 0
O O14 1.6106(6) 0.4878(3) 0.2466(2) 0.0305(7) Uani d . 1 0
C C15 1.2867(9) 0.3226(5) 0.2087(3) 0.0300(10) Uani d . 1 0
H H15A 1.3446 0.3320 0.1424 0.036 Uiso calc R 1 0
C C16 1.0852(9) 0.2345(5) 0.2442(3) 0.0269(10) Uani d . 1 0
C C17 0.9424(9) 0.1403(5) 0.1876(3) 0.0298(10) Uani d . 1 0
H H17A 0.7429 0.1651 0.1898 0.036 Uiso calc R 1 0
H H17B 0.9554 0.0452 0.2188 0.036 Uiso calc R 1 0
C C18 1.0575(13) 0.1433(6) 0.0841(4) 0.0494(15) Uani d . 1 0
H H18A 0.9521 0.0793 0.0529 0.074 Uiso calc R 1 0
H H18B 1.2535 0.1159 0.0807 0.074 Uiso calc R 1 0
H H18C 1.0411 0.2364 0.0517 0.074 Uiso calc R 1 0
O O1 0.7388(8) 0.5170(5) 0.0441(3) 0.0554(11) Uani d . 1 2

loop_
_atom_site_aniso_label
_atom_site_aniso_U_11
_atom_site_aniso_U_22
_atom_site_aniso_U_33
_atom_site_aniso_U_12
_atom_site_aniso_U_13
_atom_site_aniso_U_23
N1 0.0294(19) 0.0249(19) 0.025(2) 0.0052(15) -0.0022(15) -0.0069(16)
C2 0.022(2) 0.0173(19) 0.025(2) -0.0039(16) 0.0020(17) -0.0099(17)
Se2 0.01854(19) 0.01570(19) 0.0238(2) -0.00081(13) -0.00164(15) -0.00138(16)
N3 0.0214(17) 0.0253(19) 0.025(2) 0.0008(14) -0.0017(14) -0.0047(16)
C4 0.028(2) 0.0216(19) 0.021(2) -0.0046(16) -0.0062(17) -0.0063(18)
O4 0.0381(18) 0.043(2) 0.0282(19) -0.0176(16) 0.0025(14) -0.0013(16)
C5 0.022(2) 0.032(2) 0.025(2) 0.0013(18) -0.0018(17) -0.0016(19)
C6 0.023(2) 0.026(2) 0.026(2) 0.0051(17) -0.0062(17) -0.0043(18)
C7 0.028(2) 0.028(2) 0.031(3) -0.0036(19) 0.0029(18) 0.001(2)
C8 0.038(3) 0.044(3) 0.024(3) 0.005(2) 0.002(2) 0.001(2)
N11 0.0289(19) 0.0242(19) 0.029(2) -0.0042(15) -0.0023(16) -0.0111(16)
C12 0.024(2) 0.027(2) 0.025(2) 0.0049(18) -0.0006(17) 0.0030(19)
N13 0.030(2) 0.028(2) 0.026(2) 0.0003(16) 0.0026(16) -0.0046(17)
C14 0.023(2) 0.022(2) 0.023(2) 0.0028(16) 0.0000(17) -0.0016(18)
O14 0.0297(16) 0.0353(18) 0.0252(18) -0.0085(14) 0.0038(13) -0.0031(14)
C15 0.030(2) 0.032(2) 0.026(3) 0.0037(19) 0.0032(18) 0.001(2)
C16 0.024(2) 0.027(2) 0.031(3) -0.0015(18) -0.0012(18) -0.012(2)
C17 0.029(2) 0.029(2) 0.033(3) -0.0024(19) -0.0063(19) -0.006(2)
C18 0.085(4) 0.038(3) 0.028(3) -0.010(3) -0.013(3) -0.010(2)
O1 0.052(2) 0.078(3) 0.034(2) 0.004(2) 0.0036(17) -0.001(2)

loop_
_atom_type_symbol
_atom_type_description
_atom_type_scat_dispersion_real
_atom_type_scat_dispersion_imag
_atom_type_scat_source
C C 0.0033 0.0016 'International Tables Vol C Tables 4.2.6.8 and 6.1.1.4'
H H 0.0000 0.0000 'International Tables Vol C Tables 4.2.6.8 and 6.1.1.4'
N N 0.0061 0.0033 'International Tables Vol C Tables 4.2.6.8 and 6.1.1.4'
O O 0.0106 0.0060 'International Tables Vol C Tables 4.2.6.8 and 6.1.1.4'
Se Se -0.0929 2.2259 'International Tables Vol C Tables 4.2.6.8 and 6.1.1.4'

loop_
_geom_angle_atom_site_label_1
_geom_angle_atom_site_label_2
_geom_angle_atom_site_label_3
_geom_angle_site_symmetry_3
_geom_angle
C2 N1 C6 . 119.2(4)
N1 C2 N3 . 123.7(4)
N1 C2 Se2 . 114.7(3)
N3 C2 Se2 . 121.5(3)
C2 Se2 Se2 2_656 88.97(13)
C2 N3 C12 . 119.4(4)
C2 N3 C4 . 118.5(4)
C12 N3 C4 . 122.0(4)
O4 C4 C5 . 124.5(4)
O4 C4 N3 . 120.1(4)
C5 C4 N3 . 115.4(4)
C6 C5 C4 . 122.1(4)
C6 C5 H5A . 119.0
C4 C5 H5A . 119.0
C5 C6 N1 . 121.0(4)
C5 C6 C7 . 125.6(4)
N1 C6 C7 . 113.3(4)
C6 C7 C8 . 114.6(4)
C6 C7 H7A . 108.6
C8 C7 H7A . 108.6
C6 C7 H7B . 108.6
C8 C7 H7B . 108.6
H7A C7 H7B . 107.6
C7 C8 H8A . 109.5
C7 C8 H8B . 109.5
H8A C8 H8B . 109.5
C7 C8 H8C . 109.5
H8A C8 H8C . 109.5
H8B C8 H8C . 109.5
C12 N11 C16 . 118.7(4)
N11 C12 N13 . 123.6(4)
N11 C12 N3 . 116.0(4)
N13 C12 N3 . 120.5(4)
C12 N13 C14 . 122.0(4)
C12 N13 H13A . 119.0
C14 N13 H13A . 119.0
O14 C14 N13 . 120.9(4)
O14 C14 C15 . 125.7(4)
N13 C14 C15 . 113.3(4)
C16 C15 C14 . 120.3(4)
C16 C15 H15A . 119.8
C14 C15 H15A . 119.8
C15 C16 N11 . 122.1(4)
C15 C16 C17 . 125.1(4)
N11 C16 C17 . 112.8(4)
C16 C17 C18 . 115.1(4)
C16 C17 H17A . 108.5
C18 C17 H17A . 108.5
C16 C17 H17B . 108.5
C18 C17 H17B . 108.5
H17A C17 H17B . 107.5
C17 C18 H18A . 109.5
C17 C18 H18B . 109.5
H18A C18 H18B . 109.5
C17 C18 H18C . 109.5
H18A C18 H18C . 109.5
H18B C18 H18C . 109.5

loop_
_geom_bond_atom_site_label_1
_geom_bond_atom_site_label_2
_geom_bond_site_symmetry_2
_geom_bond_distance
N1 C2 . 1.284(5)
N1 C6 . 1.396(6)
C2 N3 . 1.414(5)
C2 Se2 . 1.926(4)
Se2 Se2 2_656 2.4328(9)
N3 C12 . 1.423(6)
N3 C4 . 1.433(5)
C4 O4 . 1.235(5)
C4 C5 . 1.420(6)
C5 C6 . 1.346(6)
C5 H5A . 0.9500
C6 C7 . 1.496(6)
C7 C8 . 1.522(7)
C7 H7A . 0.9900
C7 H7B . 0.9900
C8 H8A . 0.9800
C8 H8B . 0.9800
C8 H8C . 0.9800
N11 C12 . 1.296(6)
N11 C16 . 1.371(6)
C12 N13 . 1.339(5)
N13 C14 . 1.402(5)
N13 H13A . 0.8800
C14 O14 . 1.234(5)
C14 C15 . 1.464(6)
C15 C16 . 1.331(6)
C15 H15A . 0.9500
C16 C17 . 1.504(6)
C17 C18 . 1.515(7)
C17 H17A . 0.9900
C17 H17B . 0.9900
C18 H18A . 0.9800
C18 H18B . 0.9800
C18 H18C . 0.9800
